data_2215082
loop_
_publ_author_name
'Zhou, Sheng-Jun'
'Xie, Su-Yuan'
'Huang, Rong-Bin '
'Zheng, Lan-Sun '

_publ_section_title
;
 1,3,4,6,7,9-Hexabromo-2,3,4,5,6,7,8,9-octahydro-1<i>H</i>-trindene
;
_journal_coeditor_code ER2037
_journal_issue 9
_journal_name_full 'Acta Crystallographica Section E'
_journal_page_first o3819
_journal_page_last o3819
_journal_paper_doi 10.1107/S1600536807039578
_journal_volume 63
_journal_year 2007
_chemical_formula_iupac 'C15 H12 Br6'
_chemical_formula_moiety 'C15 H12 Br6'
_chemical_formula_sum 'C15 H12 Br6'
_chemical_formula_weight 671.71
_chemical_name_systematic
;
1,3,4,6,7,9-Hexabromo-2,3,4,5,6,7,8,9-octahydro-1H-trindene
;
_space_group_IT_number 14
_symmetry_cell_setting monoclinic
_symmetry_space_group_name_Hall '-P 2yn'
_symmetry_space_group_name_H-M 'P 1 21/n 1'
_atom_sites_solution_hydrogens geom
_atom_sites_solution_primary direct
_atom_sites_solution_secondary difmap
_audit_creation_method SHELXL-97
_cell_angle_alpha 90.00
_cell_angle_beta 95.436(5)
_cell_angle_gamma 90.00
_cell_formula_units_Z 4
_cell_length_a 9.907(3)
_cell_length_b 9.712(2)
_cell_length_c 18.010(5)
_cell_measurement_reflns_used 2951
_cell_measurement_temperature 123(2)
_cell_measurement_theta_max 27.719
_cell_measurement_theta_min 2.923
_cell_volume 1725.1(8)
_computing_cell_refinement 'SAINT (Bruker, 2001)'
_computing_data_collection 'SMART (Bruker, 2001)'
_computing_data_reduction SAINT
_computing_molecular_graphics 'ORTEP-3 (Farrugia, 1997)'
_computing_publication_material SHELXL97
_computing_structure_refinement 'SHELXL97 (Sheldrick, 1997)'
_computing_structure_solution 'SHELXS97 (Sheldrick, 1997)'
_diffrn_ambient_temperature 123(2)
_diffrn_measured_fraction_theta_full 0.995
_diffrn_measured_fraction_theta_max 0.995
_diffrn_measurement_device_type 'Bruker SMART APEX 2000 CCD'
_diffrn_measurement_method \w
_diffrn_radiation_monochromator graphite
_diffrn_radiation_source 'fine-focus sealed tube'
_diffrn_radiation_type MoK\a
_diffrn_radiation_wavelength 0.71073
_diffrn_reflns_av_R_equivalents 0.0478
_diffrn_reflns_av_sigmaI/netI 0.0857
_diffrn_reflns_limit_h_max 11
_diffrn_reflns_limit_h_min -11
_diffrn_reflns_limit_k_max 11
_diffrn_reflns_limit_k_min -11
_diffrn_reflns_limit_l_max 21
_diffrn_reflns_limit_l_min -16
_diffrn_reflns_number 8387
_diffrn_reflns_theta_full 25.00
_diffrn_reflns_theta_max 25.00
_diffrn_reflns_theta_min 2.26
_diffrn_standards_number 0
_exptl_absorpt_coefficient_mu 13.955
_exptl_absorpt_correction_T_max 0.1668
_exptl_absorpt_correction_T_min 0.1024
_exptl_absorpt_correction_type multi-scan
_exptl_absorpt_process_details '(SADABS; Sheldrick, 2002)'
_exptl_crystal_colour colourless
_exptl_crystal_density_diffrn 2.586
_exptl_crystal_density_method 'not measured'
_exptl_crystal_description prism
_exptl_crystal_F_000 1248
_exptl_crystal_size_max 0.3
_exptl_crystal_size_mid 0.2
_exptl_crystal_size_min 0.2
_refine_diff_density_max 1.475
_refine_diff_density_min -0.763
_refine_ls_extinction_method none
_refine_ls_goodness_of_fit_ref 1.049
_refine_ls_hydrogen_treatment constr
_refine_ls_matrix_type full
_refine_ls_number_parameters 190
_refine_ls_number_reflns 3031
_refine_ls_number_restraints 0
_refine_ls_restrained_S_all 1.049
_refine_ls_R_factor_all 0.0542
_refine_ls_R_factor_gt 0.0461
_refine_ls_shift/su_max 0.000
_refine_ls_shift/su_mean 0.000
_refine_ls_structure_factor_coef Fsqd
_refine_ls_weighting_details 'calc w=1/[\s^2^(Fo^2^)+9.0620P] where P=(Fo^2^+2Fc^2^)/3'
_refine_ls_weighting_scheme calc
_refine_ls_wR_factor_gt 0.1091
_refine_ls_wR_factor_ref 0.1142
_reflns_number_gt 2635
_reflns_number_total 3031
_reflns_threshold_expression I>2\s(I)
_cod_data_source_file er2037.cif
_cod_data_source_block I
_cod_original_cell_volume 1725.0(8)
_cod_original_sg_symbol_H-M 'P 21/n'
_cod_database_code 2215082
_cod_database_fobs_code 2215082

loop_
_symmetry_equiv_pos_as_xyz
'x, y, z'
'-x+1/2, y+1/2, -z+1/2'
'-x, -y, -z'
'x-1/2, -y-1/2, z-1/2'

loop_
_atom_site_type_symbol
_atom_site_label
_atom_site_fract_x
_atom_site_fract_y
_atom_site_fract_z
_atom_site_U_iso_or_equiv
_atom_site_adp_type
_atom_site_calc_flag
_atom_site_refinement_flags
_atom_site_occupancy
Br Br1 0.16349(8) 0.32182(8) 0.04252(4) 0.0277(2) Uani d . 1
Br Br2 0.09197(8) 0.71829(7) 0.17843(4) 0.0258(2) Uani d . 1
Br Br3 0.03665(8) 0.62691(8) 0.39563(5) 0.0300(2) Uani d . 1
Br Br4 0.06590(9) 0.15916(8) 0.44210(4) 0.0306(2) Uani d . 1
Br Br5 -0.10614(8) -0.05081(7) 0.28611(4) 0.0272(2) Uani d . 1
Br Br6 -0.10332(9) 0.03306(7) 0.07974(4) 0.0300(2) Uani d . 1
C C1 -0.1293(8) 0.3252(7) 0.0519(4) 0.0232(16) Uani d . 1
H H1A -0.1164 0.2798 0.0038 0.028 Uiso calc R 1
H H1B -0.2048 0.3920 0.0437 0.028 Uiso calc R 1
C C2 -0.0001(7) 0.3976(7) 0.0825(4) 0.0199(15) Uani d . 1
H H2A -0.0072 0.4987 0.0726 0.024 Uiso calc R 1
C C3 0.0076(7) 0.3705(6) 0.1638(4) 0.0148(14) Uani d . 1
C C4 0.0860(7) 0.4371(7) 0.2216(4) 0.0163(14) Uani d . 1
C C5 0.1874(7) 0.5481(6) 0.2182(4) 0.0179(15) Uani d . 1
H H5A 0.2587 0.5202 0.1853 0.021 Uiso calc R 1
C C6 0.2493(7) 0.5680(7) 0.2975(4) 0.0204(15) Uani d . 1
H H6A 0.2563 0.6673 0.3097 0.024 Uiso calc R 1
H H6B 0.3411 0.5271 0.3041 0.024 Uiso calc R 1
C C7 0.1545(7) 0.4954(7) 0.3481(4) 0.0194(15) Uani d . 1
H H7A 0.2078 0.4380 0.3866 0.023 Uiso calc R 1
C C8 0.0664(7) 0.4060(6) 0.2953(4) 0.0157(14) Uani d . 1
C C9 -0.0268(7) 0.3070(6) 0.3100(4) 0.0159(14) Uani d . 1
C C10 -0.0752(7) 0.2678(7) 0.3840(4) 0.0203(15) Uani d . 1
H H10A -0.0969 0.3523 0.4123 0.024 Uiso calc R 1
C C11 -0.2034(8) 0.1846(7) 0.3634(4) 0.0222(16) Uani d . 1
H H11A -0.2095 0.1067 0.3984 0.027 Uiso calc R 1
H H11B -0.2848 0.2432 0.3651 0.027 Uiso calc R 1
C C12 -0.1929(8) 0.1320(6) 0.2849(4) 0.0213(16) Uani d . 1
H H12A -0.2835 0.1309 0.2552 0.026 Uiso calc R 1
C C13 -0.0984(7) 0.2346(6) 0.2537(4) 0.0154(14) Uani d . 1
C C14 -0.0814(7) 0.2663(6) 0.1797(4) 0.0175(14) Uani d . 1
C C15 -0.1603(7) 0.2185(7) 0.1101(4) 0.0206(15) Uani d . 1
H H15A -0.2594 0.2187 0.1166 0.025 Uiso calc R 1

loop_
_atom_site_aniso_label
_atom_site_aniso_U_11
_atom_site_aniso_U_22
_atom_site_aniso_U_33
_atom_site_aniso_U_12
_atom_site_aniso_U_13
_atom_site_aniso_U_23
Br1 0.0306(5) 0.0370(4) 0.0168(4) 0.0081(3) 0.0087(3) 0.0067(3)
Br2 0.0264(4) 0.0170(3) 0.0333(5) -0.0006(3) 0.0001(3) 0.0054(3)
Br3 0.0241(4) 0.0306(4) 0.0354(5) -0.0007(3) 0.0043(3) -0.0164(3)
Br4 0.0351(5) 0.0385(4) 0.0177(4) 0.0050(3) -0.0009(3) 0.0095(3)
Br5 0.0330(5) 0.0165(3) 0.0329(5) -0.0028(3) 0.0078(3) 0.0005(3)
Br6 0.0430(5) 0.0245(4) 0.0230(4) -0.0032(3) 0.0051(3) -0.0097(3)
C1 0.028(4) 0.025(4) 0.016(4) 0.006(3) -0.003(3) 0.001(3)
C2 0.022(4) 0.020(3) 0.018(4) 0.008(3) 0.004(3) 0.004(3)
C3 0.014(4) 0.014(3) 0.016(4) 0.001(3) 0.003(3) -0.001(3)
C4 0.016(4) 0.016(3) 0.017(4) 0.000(3) 0.004(3) -0.002(3)
C5 0.018(4) 0.015(3) 0.021(4) 0.002(3) 0.004(3) 0.000(3)
C6 0.011(4) 0.023(3) 0.027(4) -0.001(3) -0.002(3) -0.001(3)
C7 0.021(4) 0.019(3) 0.018(4) 0.001(3) 0.000(3) -0.006(3)
C8 0.017(4) 0.016(3) 0.013(4) 0.002(3) -0.003(3) -0.006(3)
C9 0.017(4) 0.019(3) 0.011(4) 0.005(3) 0.002(3) 0.007(3)
C10 0.025(4) 0.023(3) 0.014(4) 0.004(3) 0.004(3) 0.006(3)
C11 0.026(4) 0.022(3) 0.021(4) 0.003(3) 0.011(3) 0.006(3)
C12 0.023(4) 0.013(3) 0.028(4) 0.004(3) 0.003(3) 0.004(3)
C13 0.021(4) 0.015(3) 0.010(4) 0.006(3) 0.001(3) 0.001(3)
C14 0.023(4) 0.016(3) 0.014(4) 0.003(3) 0.002(3) -0.001(3)
C15 0.020(4) 0.022(3) 0.019(4) 0.000(3) 0.003(3) -0.007(3)

loop_
_atom_type_symbol
_atom_type_description
_atom_type_scat_dispersion_real
_atom_type_scat_dispersion_imag
_atom_type_scat_source
C C 0.0033 0.0016 'International Tables Vol C Tables 4.2.6.8 and 6.1.1.4'
H H 0.0000 0.0000 'International Tables Vol C Tables 4.2.6.8 and 6.1.1.4'
Br Br -0.2901 2.4595 'International Tables Vol C Tables 4.2.6.8 and 6.1.1.4'

loop_
_geom_angle_atom_site_label_1
_geom_angle_atom_site_label_2
_geom_angle_atom_site_label_3
_geom_angle
C2 C1 C15 106.4(6)
C2 C1 H1A 110.4
C15 C1 H1A 110.4
C2 C1 H1B 110.4
C15 C1 H1B 110.4
H1A C1 H1B 108.6
C3 C2 C1 103.8(6)
C3 C2 Br1 109.1(5)
C1 C2 Br1 112.8(5)
C3 C2 H2A 110.3
C1 C2 H2A 110.3
Br1 C2 H2A 110.3
C14 C3 C4 120.2(6)
C14 C3 C2 111.1(6)
C4 C3 C2 128.7(6)
C8 C4 C3 119.4(6)
C8 C4 C5 110.7(6)
C3 C4 C5 129.7(6)
C4 C5 C6 105.7(5)
C4 C5 Br2 108.5(5)
C6 C5 Br2 111.5(4)
C4 C5 H5A 110.4
C6 C5 H5A 110.4
Br2 C5 H5A 110.4
C5 C6 C7 106.6(6)
C5 C6 H6A 110.4
C7 C6 H6A 110.4
C5 C6 H6B 110.4
C7 C6 H6B 110.4
H6A C6 H6B 108.6
C8 C7 C6 103.9(6)
C8 C7 Br3 108.4(5)
C6 C7 Br3 112.2(5)
C8 C7 H7A 110.7
C6 C7 H7A 110.7
Br3 C7 H7A 110.7
C9 C8 C4 119.5(6)
C9 C8 C7 129.8(6)
C4 C8 C7 110.7(6)
C8 C9 C13 121.5(6)
C8 C9 C10 128.6(6)
C13 C9 C10 109.7(6)
C9 C10 C11 104.4(6)
C9 C10 Br4 109.6(5)
C11 C10 Br4 112.2(5)
C9 C10 H10A 110.2
C11 C10 H10A 110.2
Br4 C10 H10A 110.2
C12 C11 C10 106.0(5)
C12 C11 H11A 110.5
C10 C11 H11A 110.5
C12 C11 H11B 110.5
C10 C11 H11B 110.5
H11A C11 H11B 108.7
C13 C12 C11 103.0(5)
C13 C12 Br5 108.2(5)
C11 C12 Br5 111.2(5)
C13 C12 H12A 111.4
C11 C12 H12A 111.4
Br5 C12 H12A 111.4
C9 C13 C14 119.5(6)
C9 C13 C12 110.9(6)
C14 C13 C12 129.6(6)
C3 C14 C13 119.7(6)
C3 C14 C15 110.2(6)
C13 C14 C15 129.5(6)
C14 C15 C1 104.1(6)
C14 C15 Br6 112.1(5)
C1 C15 Br6 110.3(5)
C14 C15 H15A 110.1
C1 C15 H15A 110.1
Br6 C15 H15A 110.1

loop_
_geom_bond_atom_site_label_1
_geom_bond_atom_site_label_2
_geom_bond_distance
Br1 C2 1.976(7)
Br2 C5 2.003(7)
Br3 C7 1.980(7)
Br4 C10 1.971(7)
Br5 C12 1.972(6)
Br6 C15 1.979(7)
C1 C2 1.518(11)
C1 C15 1.525(10)
C1 H1A 0.9900
C1 H1B 0.9900
C2 C3 1.482(10)
C2 H2A 1.0000
C3 C14 1.389(9)
C3 C4 1.396(10)
C4 C8 1.393(9)
C4 C5 1.479(9)
C5 C6 1.512(10)
C5 H5A 1.0000
C6 C7 1.540(9)
C6 H6A 0.9900
C6 H6B 0.9900
C7 C8 1.504(9)
C7 H7A 1.0000
C8 C9 1.376(9)
C9 C13 1.376(10)
C9 C10 1.506(9)
C10 C11 1.521(10)
C10 H10A 1.0000
C11 C12 1.517(10)
C11 H11A 0.9900
C11 H11B 0.9900
C12 C13 1.511(9)
C12 H12A 1.0000
C13 C14 1.392(9)
C14 C15 1.488(10)
C15 H15A 1.0000

loop_
_cod_related_entry_id
_cod_related_entry_database
_cod_related_entry_code
1 ChemSpider 283367
